data_4124281
loop_
_publ_author_name
'Zhu, Dianhu'
'Gu, Yang'
'Lu, Long'
'Shen, Qilong'

_publ_section_title
;
 N-Difluoromethylthiophthalimide: A Shelf-Stable, Electrophilic Reagent
 for Difluoromethylthiolation.
;
_journal_name_full 'Journal of the American Chemical Society'
_journal_page_first 150818092125007
_journal_paper_doi 10.1021/jacs.5b03170
_journal_year 2015
_chemical_formula_sum 'C9 H5 F2 N O2 S'
_chemical_formula_weight 229.20
_chemical_name_systematic
; 
 ? 
;
_space_group_crystal_system monoclinic
_space_group_IT_number 14
_space_group_name_Hall '-P 2ybc'
_space_group_name_H-M_alt 'P 1 21/c 1'
_symmetry_space_group_name_Hall '-P 2ybc'
_symmetry_space_group_name_H-M 'P 1 21/c 1'
_atom_sites_solution_hydrogens geom
_audit_creation_method SHELXL-2013
_cell_angle_alpha 90
_cell_angle_beta 91.445(3)
_cell_angle_gamma 90
_cell_formula_units_Z 4
_cell_length_a 8.8060(13)
_cell_length_b 7.9706(12)
_cell_length_c 13.1908(18)
_cell_measurement_reflns_used 1665
_cell_measurement_temperature 293(2)
_cell_measurement_theta_max 50.532
_cell_measurement_theta_min 5.973
_cell_volume 925.6(2)
_computing_cell_refinement 'Bruker SMART'
_computing_data_collection 'Bruker SMART'
_computing_data_reduction 'Bruker SHELXTL'
_computing_molecular_graphics 'Bruker SHELXTL'
_computing_publication_material 'Bruker SHELXTL'
_computing_structure_refinement 'SHELXL-2013 (Sheldrick, 2013)'
_computing_structure_solution 'Bruker SHELXTL'
_diffrn_ambient_temperature 293(2)
_diffrn_measured_fraction_theta_full 0.998
_diffrn_measured_fraction_theta_max 0.998
_diffrn_measurement_device_type 'CCD area detector'
_diffrn_measurement_method 'phi and omega scans'
_diffrn_radiation_type MoK\a
_diffrn_radiation_wavelength 0.71073
_diffrn_reflns_av_R_equivalents 0.0384
_diffrn_reflns_av_unetI/netI 0.0374
_diffrn_reflns_laue_measured_fraction_full 0.998
_diffrn_reflns_laue_measured_fraction_max 0.998
_diffrn_reflns_limit_h_max 7
_diffrn_reflns_limit_h_min -10
_diffrn_reflns_limit_k_max 9
_diffrn_reflns_limit_k_min -9
_diffrn_reflns_limit_l_max 15
_diffrn_reflns_limit_l_min -16
_diffrn_reflns_number 5333
_diffrn_reflns_point_group_measured_fraction_full 0.998
_diffrn_reflns_point_group_measured_fraction_max 0.998
_diffrn_reflns_theta_full 25.242
_diffrn_reflns_theta_max 25.990
_diffrn_reflns_theta_min 2.314
_exptl_absorpt_coefficient_mu 0.357
_exptl_absorpt_correction_T_max 0.7457
_exptl_absorpt_correction_T_min 0.6271
_exptl_absorpt_correction_type multi-scan
_exptl_absorpt_process_details sadabs
_exptl_crystal_colour colorless
_exptl_crystal_density_diffrn 1.645
_exptl_crystal_description prismatic
_exptl_crystal_F_000 464
_exptl_crystal_size_max 0.211
_exptl_crystal_size_mid 0.175
_exptl_crystal_size_min 0.113
_refine_diff_density_max 0.297
_refine_diff_density_min -0.240
_refine_diff_density_rms 0.052
_refine_ls_extinction_method none
_refine_ls_goodness_of_fit_ref 1.066
_refine_ls_hydrogen_treatment constr
_refine_ls_matrix_type full
_refine_ls_number_parameters 136
_refine_ls_number_reflns 1814
_refine_ls_number_restraints 0
_refine_ls_restrained_S_all 1.066
_refine_ls_R_factor_all 0.0509
_refine_ls_R_factor_gt 0.0407
_refine_ls_shift/su_max 0.001
_refine_ls_shift/su_mean 0.000
_refine_ls_structure_factor_coef Fsqd
_refine_ls_weighting_details 'w=1/[\s^2^(Fo^2^)+(0.0573P)^2^+0.1630P] where P=(Fo^2^+2Fc^2^)/3'
_refine_ls_weighting_scheme calc
_refine_ls_wR_factor_gt 0.1029
_refine_ls_wR_factor_ref 0.1096
_reflns_Friedel_coverage 0.000
_reflns_number_gt 1474
_reflns_number_total 1814
_reflns_threshold_expression 'I > 2\s(I)'
_cod_data_source_file ja5b03170_si_002.cif
_cod_data_source_block cd214330
_cod_database_code 4124281
_shelx_space_group_comment
; 
The symmetry employed for this shelxl refinement is uniquely defined 
by the following loop, which should always be used as a source of 
symmetry information in preference to the above space-group names. 
They are only intended as comments. 
;
_shelxl_version_number 2013-4

loop_
_space_group_symop_operation_xyz
'x, y, z'
'-x, y+1/2, -z+1/2'
'-x, -y, -z'
'x, -y-1/2, z-1/2'

loop_
_atom_site_label
_atom_site_type_symbol
_atom_site_fract_x
_atom_site_fract_y
_atom_site_fract_z
_atom_site_U_iso_or_equiv
_atom_site_adp_type
_atom_site_occupancy
_atom_site_site_symmetry_order
_atom_site_calc_flag
_atom_site_refinement_flags_posn
_atom_site_refinement_flags_adp
S1 S -0.29779(6) -0.00132(7) 0.69406(4) 0.0491(2) Uani 1 1 d . .
F1 F -0.3884(2) 0.2972(2) 0.74366(14) 0.0903(6) Uani 1 1 d . .
F2 F -0.45132(18) 0.0957(3) 0.84107(12) 0.0940(6) Uani 1 1 d . .
N1 N -0.14003(18) 0.0840(2) 0.64679(11) 0.0406(4) Uani 1 1 d . .
O1 O 0.03872(19) -0.0495(2) 0.74971(12) 0.0643(5) Uani 1 1 d . .
O2 O -0.25003(18) 0.2442(2) 0.51795(12) 0.0588(4) Uani 1 1 d . .
C1 C 0.0088(2) 0.0422(3) 0.68016(15) 0.0433(5) Uani 1 1 d . .
C2 C -0.1390(2) 0.1921(3) 0.56142(14) 0.0408(5) Uani 1 1 d . .
C3 C 0.0230(2) 0.2212(2) 0.54187(14) 0.0400(4) Uani 1 1 d . .
C4 C 0.1108(2) 0.1329(2) 0.61185(14) 0.0405(5) Uani 1 1 d . .
C5 C 0.2668(2) 0.1389(3) 0.61127(17) 0.0543(6) Uani 1 1 d . .
H5 H 0.3258 0.0793 0.6583 0.065 Uiso 1 1 calc R U
C6 C 0.3323(3) 0.2369(3) 0.5381(2) 0.0621(7) Uani 1 1 d . .
H6 H 0.4376 0.2430 0.5356 0.075 Uiso 1 1 calc R U
C7 C 0.2450(3) 0.3259(3) 0.46867(18) 0.0597(6) Uani 1 1 d . .
H7 H 0.2925 0.3917 0.4207 0.072 Uiso 1 1 calc R U
C8 C 0.0883(3) 0.3191(3) 0.46902(16) 0.0502(5) Uani 1 1 d . .
H8 H 0.0292 0.3784 0.4218 0.060 Uiso 1 1 calc R U
C9 C -0.3374(2) 0.1559(3) 0.78751(16) 0.0559(6) Uani 1 1 d . .
H9 H -0.2479 0.1778 0.8311 0.067 Uiso 1 1 calc R U

loop_
_atom_site_aniso_label
_atom_site_aniso_U_11
_atom_site_aniso_U_22
_atom_site_aniso_U_33
_atom_site_aniso_U_23
_atom_site_aniso_U_13
_atom_site_aniso_U_12
S1 0.0472(3) 0.0481(4) 0.0529(3) -0.0050(2) 0.0178(3) -0.0063(2)
F1 0.0947(13) 0.0688(11) 0.1078(12) -0.0203(9) 0.0081(10) 0.0206(9)
F2 0.0749(10) 0.1216(15) 0.0881(11) -0.0269(10) 0.0503(9) -0.0174(10)
N1 0.0381(9) 0.0432(9) 0.0409(8) 0.0022(7) 0.0100(7) 0.0014(7)
O1 0.0604(10) 0.0769(12) 0.0559(9) 0.0224(8) 0.0045(8) 0.0104(9)
O2 0.0483(9) 0.0720(11) 0.0560(9) 0.0132(8) -0.0013(7) 0.0082(8)
C1 0.0455(12) 0.0434(12) 0.0412(10) -0.0023(8) 0.0069(9) 0.0043(9)
C2 0.0443(12) 0.0400(11) 0.0382(9) -0.0023(8) 0.0060(9) 0.0023(8)
C3 0.0442(11) 0.0380(11) 0.0381(9) -0.0056(8) 0.0094(8) 0.0003(8)
C4 0.0409(11) 0.0403(11) 0.0406(9) -0.0068(8) 0.0085(8) 0.0014(8)
C5 0.0440(12) 0.0593(15) 0.0598(13) -0.0061(11) 0.0058(10) 0.0041(10)
C6 0.0434(12) 0.0637(16) 0.0802(16) -0.0143(13) 0.0220(12) -0.0087(11)
C7 0.0626(15) 0.0535(14) 0.0645(14) -0.0052(11) 0.0313(12) -0.0094(11)
C8 0.0602(14) 0.0438(12) 0.0472(11) 0.0009(9) 0.0163(10) -0.0012(10)
C9 0.0371(11) 0.0795(17) 0.0514(12) -0.0139(11) 0.0099(10) 0.0036(11)

loop_
_atom_type_symbol
_atom_type_description
_atom_type_scat_dispersion_real
_atom_type_scat_dispersion_imag
_atom_type_scat_source
C C 0.0033 0.0016 'International Tables Vol C Tables 4.2.6.8 and 6.1.1.4'
H H 0.0000 0.0000 'International Tables Vol C Tables 4.2.6.8 and 6.1.1.4'
N N 0.0061 0.0033 'International Tables Vol C Tables 4.2.6.8 and 6.1.1.4'
O O 0.0106 0.0060 'International Tables Vol C Tables 4.2.6.8 and 6.1.1.4'
F F 0.0171 0.0103 'International Tables Vol C Tables 4.2.6.8 and 6.1.1.4'
S S 0.1246 0.1234 'International Tables Vol C Tables 4.2.6.8 and 6.1.1.4'

loop_
_geom_angle_atom_site_label_1
_geom_angle_atom_site_label_2
_geom_angle_atom_site_label_3
_geom_angle
N1 S1 C9 98.57(10)
C1 N1 C2 111.49(16)
C1 N1 S1 123.94(14)
C2 N1 S1 124.23(14)
O1 C1 N1 124.61(19)
O1 C1 C4 129.82(19)
N1 C1 C4 105.58(17)
O2 C2 N1 124.75(19)
O2 C2 C3 130.17(19)
N1 C2 C3 105.08(16)
C8 C3 C4 121.26(19)
C8 C3 C2 129.41(19)
C4 C3 C2 109.33(17)
C5 C4 C3 121.41(19)
C5 C4 C1 130.1(2)
C3 C4 C1 108.52(17)
C4 C5 C6 117.3(2)
C4 C5 H5 121.3
C6 C5 H5 121.3
C7 C6 C5 121.4(2)
C7 C6 H6 119.3
C5 C6 H6 119.3
C6 C7 C8 121.2(2)
C6 C7 H7 119.4
C8 C7 H7 119.4
C3 C8 C7 117.4(2)
C3 C8 H8 121.3
C7 C8 H8 121.3
F2 C9 F1 106.5(2)
F2 C9 S1 105.95(17)
F1 C9 S1 111.04(16)
F2 C9 H9 111.1
F1 C9 H9 111.1
S1 C9 H9 111.1

loop_
_geom_bond_atom_site_label_1
_geom_bond_atom_site_label_2
_geom_bond_distance
S1 N1 1.6806(16)
S1 C9 1.798(2)
F1 C9 1.339(3)
F2 C9 1.331(3)
N1 C1 1.411(3)
N1 C2 1.418(2)
O1 C1 1.197(3)
O2 C2 1.195(2)
C1 C4 1.478(3)
C2 C3 1.474(3)
C3 C8 1.375(3)
C3 C4 1.382(3)
C4 C5 1.375(3)
C5 C6 1.379(3)
C5 H5 0.9300
C6 C7 1.378(4)
C6 H6 0.9300
C7 C8 1.382(3)
C7 H7 0.9300
C8 H8 0.9300
C9 H9 0.9800

loop_
_geom_hbond_atom_site_label_D
_geom_hbond_atom_site_label_H
_geom_hbond_atom_site_label_A
_geom_hbond_distance_DH
_geom_hbond_distance_HA
_geom_hbond_distance_DA
_geom_hbond_angle_DHA
_geom_hbond_site_symmetry_A
C9 H9 O2 0.98 2.54 3.217(3) 125.9 4_566

loop_
_geom_torsion_atom_site_label_1
_geom_torsion_atom_site_label_2
_geom_torsion_atom_site_label_3
_geom_torsion_atom_site_label_4
_geom_torsion
C9 S1 N1 C1 94.35(17)
C9 S1 N1 C2 -92.96(17)
C2 N1 C1 O1 -178.7(2)
S1 N1 C1 O1 -5.1(3)
C2 N1 C1 C4 1.0(2)
S1 N1 C1 C4 174.49(13)
C1 N1 C2 O2 179.02(19)
S1 N1 C2 O2 5.5(3)
C1 N1 C2 C3 -1.0(2)
S1 N1 C2 C3 -174.44(13)
O2 C2 C3 C8 1.4(4)
N1 C2 C3 C8 -178.65(19)
O2 C2 C3 C4 -179.4(2)
N1 C2 C3 C4 0.6(2)
C8 C3 C4 C5 -0.2(3)
C2 C3 C4 C5 -179.51(18)
C8 C3 C4 C1 179.31(18)
C2 C3 C4 C1 0.0(2)
O1 C1 C4 C5 -1.5(4)
N1 C1 C4 C5 178.9(2)
O1 C1 C4 C3 179.0(2)
N1 C1 C4 C3 -0.6(2)
C3 C4 C5 C6 0.1(3)
C1 C4 C5 C6 -179.3(2)
C4 C5 C6 C7 0.3(3)
C5 C6 C7 C8 -0.6(4)
C4 C3 C8 C7 -0.1(3)
C2 C3 C8 C7 179.0(2)
C6 C7 C8 C3 0.5(3)
N1 S1 C9 F2 -172.63(16)
N1 S1 C9 F1 72.15(17)
